data_2007270
loop_
_publ_author_name
'Monconduit, Laure'
'Belin, Claude'
'Tillard, Monique'

_publ_section_title
;
 The New Mixed Lithium Tantalum Phosphide
 Li~8{-~<i>x</i>}Ta~<i>x~</i>P~4~ (<i>x</i> = 0.5)
;
_journal_issue 5
_journal_name_full 'Acta Crystallographica Section C'
_journal_page_first IUC9800014
_journal_paper_doi 10.1107/S0108270198099740
_journal_volume 54
_journal_year 1998
_chemical_formula_moiety 'Li7.50 Ta0.50 P4 '
_chemical_formula_sum 'Li7.5 P4 Ta0.5'
_chemical_formula_weight 266.40
_chemical_name_common 'lithium tantalum phosphide'
_chemical_name_systematic
;
 ?
;
_space_group_IT_number 225
_symmetry_cell_setting cubic
_symmetry_space_group_name_Hall '-F 4 2 3'
_symmetry_space_group_name_H-M 'F m -3 m'
_audit_creation_method SHELXL-97
_cell_angle_alpha 90.00
_cell_angle_beta 90.00
_cell_angle_gamma 90.00
_cell_formula_units_Z 1
_cell_length_a 5.9990(10)
_cell_length_b 5.9990(10)
_cell_length_c 5.9990(10)
_cell_measurement_reflns_used 25
_cell_measurement_temperature 293(2)
_cell_measurement_theta_max 30.17
_cell_measurement_theta_min 13.70
_cell_volume 215.89(6)
_computing_cell_refinement 'CAD4 software (Enraf Nonius, 1989)'
_computing_data_collection 'CAD4 software (Enraf Nonius, 1989)'
_computing_data_reduction 'own program'
_computing_structure_refinement 'SHELXL-97 (Sheldrick, 1997)'
_computing_structure_solution 'SHELXS-97 (Sheldrick, 1990)'
_diffrn_ambient_temperature 293(2)
_diffrn_measured_fraction_theta_full 0.313
_diffrn_measured_fraction_theta_max 0.313
_diffrn_measurement_device_type 'Nonius CAD4'
_diffrn_measurement_method \w-\q
_diffrn_radiation_monochromator graphite
_diffrn_radiation_source 'fine-focus sealed tube'
_diffrn_radiation_type MoK\a
_diffrn_radiation_wavelength 0.71073
_diffrn_reflns_av_R_equivalents 0.1007
_diffrn_reflns_av_sigmaI/netI 0.0513
_diffrn_reflns_limit_h_max 9
_diffrn_reflns_limit_h_min -1
_diffrn_reflns_limit_k_max 9
_diffrn_reflns_limit_k_min -1
_diffrn_reflns_limit_l_max 9
_diffrn_reflns_limit_l_min -1
_diffrn_reflns_number 225
_diffrn_reflns_theta_full 34.41
_diffrn_reflns_theta_max 34.41
_diffrn_reflns_theta_min 5.89
_diffrn_standards_decay_% <3
_diffrn_standards_interval_count 50
_diffrn_standards_number 3
_exptl_absorpt_coefficient_mu 6.976
_exptl_absorpt_correction_T_max 0.635
_exptl_absorpt_correction_T_min 0.564
_exptl_absorpt_correction_type 'Psi-scan, own version (Rigoult et al., 1979)'
_exptl_crystal_colour 'metallic grey'
_exptl_crystal_density_diffrn 2.049
_exptl_crystal_density_meas ?
_exptl_crystal_density_method 'not measured'
_exptl_crystal_description 'nearly spherical'
_exptl_crystal_F_000 119
_exptl_crystal_size_max 0.075
_exptl_crystal_size_mid 0.069
_exptl_crystal_size_min 0.065
_refine_diff_density_max 0.357
_refine_diff_density_min -0.347
_refine_ls_extinction_method none
_refine_ls_goodness_of_fit_ref 1.104
_refine_ls_matrix_type full
_refine_ls_number_parameters 4
_refine_ls_number_reflns 40
_refine_ls_number_restraints 0
_refine_ls_restrained_S_all 1.104
_refine_ls_R_factor_all 0.0304
_refine_ls_R_factor_gt 0.0304
_refine_ls_shift/su_max 0.000
_refine_ls_shift/su_mean 0.000
_refine_ls_structure_factor_coef Fsqd
_refine_ls_weighting_details 'w=1/[\s^2^(Fo^2^)+(0.0000P)^2^+0.5997P] where P=(Fo^2^+2Fc^2^)/3'
_refine_ls_weighting_scheme calc
_refine_ls_wR_factor_ref 0.0707
_reflns_number_gt 40
_reflns_number_total 40
_reflns_threshold_expression >2sigma(I)
_cod_data_source_file qb0037.cif
_cod_data_source_block LiTaP
_cod_depositor_comments
;
The following automatic conversions were performed:

'_exptl_crystal_density_meas' value 'not measured' was changed to '?'
- the value is perceived as not measured.

Automatic conversion script
Id: cif_fix_values 3008 2015-01-20 13:52:24Z robertas 

The following automatic conversions were performed:

'_refine_ls_weighting_scheme' value 'calc
w=1/[\s^2^(Fo^2^)+(0.0000P)^2^+0.5997P] where P=(Fo^2^+2Fc^2^)/3' was
changed to 'calc'. New tag '_refine_ls_weighting_details' was
created. The value of the new tag was set to
'w=1/[\s^2^(Fo^2^)+(0.0000P)^2^+0.5997P] where P=(Fo^2^+2Fc^2^)/3'.

Automatic conversion script
Id: cif_fix_values 3143 2015-03-26 13:38:13Z robertas 
;
_cod_original_formula_sum 'Li7.50 Ta0.50 P4 '
_cod_database_code 2007270

loop_
_symmetry_equiv_pos_as_xyz
'x, y, z'
'-x, -y, z'
'-x, y, -z'
'x, -y, -z'
'z, x, y'
'z, -x, -y'
'-z, -x, y'
'-z, x, -y'
'y, z, x'
'-y, z, -x'
'y, -z, -x'
'-y, -z, x'
'y, x, -z'
'-y, -x, -z'
'y, -x, z'
'-y, x, z'
'x, z, -y'
'-x, z, y'
'-x, -z, -y'
'x, -z, y'
'z, y, -x'
'z, -y, x'
'-z, y, x'
'-z, -y, -x'
'x, y+1/2, z+1/2'
'-x, -y+1/2, z+1/2'
'-x, y+1/2, -z+1/2'
'x, -y+1/2, -z+1/2'
'z, x+1/2, y+1/2'
'z, -x+1/2, -y+1/2'
'-z, -x+1/2, y+1/2'
'-z, x+1/2, -y+1/2'
'y, z+1/2, x+1/2'
'-y, z+1/2, -x+1/2'
'y, -z+1/2, -x+1/2'
'-y, -z+1/2, x+1/2'
'y, x+1/2, -z+1/2'
'-y, -x+1/2, -z+1/2'
'y, -x+1/2, z+1/2'
'-y, x+1/2, z+1/2'
'x, z+1/2, -y+1/2'
'-x, z+1/2, y+1/2'
'-x, -z+1/2, -y+1/2'
'x, -z+1/2, y+1/2'
'z, y+1/2, -x+1/2'
'z, -y+1/2, x+1/2'
'-z, y+1/2, x+1/2'
'-z, -y+1/2, -x+1/2'
'x+1/2, y, z+1/2'
'-x+1/2, -y, z+1/2'
'-x+1/2, y, -z+1/2'
'x+1/2, -y, -z+1/2'
'z+1/2, x, y+1/2'
'z+1/2, -x, -y+1/2'
'-z+1/2, -x, y+1/2'
'-z+1/2, x, -y+1/2'
'y+1/2, z, x+1/2'
'-y+1/2, z, -x+1/2'
'y+1/2, -z, -x+1/2'
'-y+1/2, -z, x+1/2'
'y+1/2, x, -z+1/2'
'-y+1/2, -x, -z+1/2'
'y+1/2, -x, z+1/2'
'-y+1/2, x, z+1/2'
'x+1/2, z, -y+1/2'
'-x+1/2, z, y+1/2'
'-x+1/2, -z, -y+1/2'
'x+1/2, -z, y+1/2'
'z+1/2, y, -x+1/2'
'z+1/2, -y, x+1/2'
'-z+1/2, y, x+1/2'
'-z+1/2, -y, -x+1/2'
'x+1/2, y+1/2, z'
'-x+1/2, -y+1/2, z'
'-x+1/2, y+1/2, -z'
'x+1/2, -y+1/2, -z'
'z+1/2, x+1/2, y'
'z+1/2, -x+1/2, -y'
'-z+1/2, -x+1/2, y'
'-z+1/2, x+1/2, -y'
'y+1/2, z+1/2, x'
'-y+1/2, z+1/2, -x'
'y+1/2, -z+1/2, -x'
'-y+1/2, -z+1/2, x'
'y+1/2, x+1/2, -z'
'-y+1/2, -x+1/2, -z'
'y+1/2, -x+1/2, z'
'-y+1/2, x+1/2, z'
'x+1/2, z+1/2, -y'
'-x+1/2, z+1/2, y'
'-x+1/2, -z+1/2, -y'
'x+1/2, -z+1/2, y'
'z+1/2, y+1/2, -x'
'z+1/2, -y+1/2, x'
'-z+1/2, y+1/2, x'
'-z+1/2, -y+1/2, -x'
'-x, -y, -z'
'x, y, -z'
'x, -y, z'
'-x, y, z'
'-z, -x, -y'
'-z, x, y'
'z, x, -y'
'z, -x, y'
'-y, -z, -x'
'y, -z, x'
'-y, z, x'
'y, z, -x'
'-y, -x, z'
'y, x, z'
'-y, x, -z'
'y, -x, -z'
'-x, -z, y'
'x, -z, -y'
'x, z, y'
'-x, z, -y'
'-z, -y, x'
'-z, y, -x'
'z, -y, -x'
'z, y, x'
'-x, -y+1/2, -z+1/2'
'x, y+1/2, -z+1/2'
'x, -y+1/2, z+1/2'
'-x, y+1/2, z+1/2'
'-z, -x+1/2, -y+1/2'
'-z, x+1/2, y+1/2'
'z, x+1/2, -y+1/2'
'z, -x+1/2, y+1/2'
'-y, -z+1/2, -x+1/2'
'y, -z+1/2, x+1/2'
'-y, z+1/2, x+1/2'
'y, z+1/2, -x+1/2'
'-y, -x+1/2, z+1/2'
'y, x+1/2, z+1/2'
'-y, x+1/2, -z+1/2'
'y, -x+1/2, -z+1/2'
'-x, -z+1/2, y+1/2'
'x, -z+1/2, -y+1/2'
'x, z+1/2, y+1/2'
'-x, z+1/2, -y+1/2'
'-z, -y+1/2, x+1/2'
'-z, y+1/2, -x+1/2'
'z, -y+1/2, -x+1/2'
'z, y+1/2, x+1/2'
'-x+1/2, -y, -z+1/2'
'x+1/2, y, -z+1/2'
'x+1/2, -y, z+1/2'
'-x+1/2, y, z+1/2'
'-z+1/2, -x, -y+1/2'
'-z+1/2, x, y+1/2'
'z+1/2, x, -y+1/2'
'z+1/2, -x, y+1/2'
'-y+1/2, -z, -x+1/2'
'y+1/2, -z, x+1/2'
'-y+1/2, z, x+1/2'
'y+1/2, z, -x+1/2'
'-y+1/2, -x, z+1/2'
'y+1/2, x, z+1/2'
'-y+1/2, x, -z+1/2'
'y+1/2, -x, -z+1/2'
'-x+1/2, -z, y+1/2'
'x+1/2, -z, -y+1/2'
'x+1/2, z, y+1/2'
'-x+1/2, z, -y+1/2'
'-z+1/2, -y, x+1/2'
'-z+1/2, y, -x+1/2'
'z+1/2, -y, -x+1/2'
'z+1/2, y, x+1/2'
'-x+1/2, -y+1/2, -z'
'x+1/2, y+1/2, -z'
'x+1/2, -y+1/2, z'
'-x+1/2, y+1/2, z'
'-z+1/2, -x+1/2, -y'
'-z+1/2, x+1/2, y'
'z+1/2, x+1/2, -y'
'z+1/2, -x+1/2, y'
'-y+1/2, -z+1/2, -x'
'y+1/2, -z+1/2, x'
'-y+1/2, z+1/2, x'
'y+1/2, z+1/2, -x'
'-y+1/2, -x+1/2, z'
'y+1/2, x+1/2, z'
'-y+1/2, x+1/2, -z'
'y+1/2, -x+1/2, -z'
'-x+1/2, -z+1/2, y'
'x+1/2, -z+1/2, -y'
'x+1/2, z+1/2, y'
'-x+1/2, z+1/2, -y'
'-z+1/2, -y+1/2, x'
'-z+1/2, y+1/2, -x'
'z+1/2, -y+1/2, -x'
'z+1/2, y+1/2, x'

loop_
_atom_site_label
_atom_site_fract_x
_atom_site_fract_y
_atom_site_fract_z
_atom_site_U_iso_or_equiv
_atom_site_adp_type
_atom_site_calc_flag
_atom_site_refinement_flags
_atom_site_occupancy
_atom_site_disorder_assembly
_atom_site_disorder_group
_atom_site_type_symbol
P .0000 .0000 .0000 .0197(6) Uiso d S 1 . . P
Li .2500 .2500 .2500 .0100(7) Uiso d SP .9384(14) . . Li
Ta .2500 .2500 .2500 .0100(7) Uiso d SP .0612(14) . . Ta

loop_
_atom_type_symbol
_atom_type_description
_atom_type_scat_dispersion_real
_atom_type_scat_dispersion_imag
_atom_type_scat_source
Li Li -0.0003 0.0001 'International Tables Vol C Tables 4.2.6.8 and 6.1.1.4'
Ta Ta -0.7052 6.5227 'International Tables Vol C Tables 4.2.6.8 and 6.1.1.4'
P P 0.1023 0.0942 'International Tables Vol C Tables 4.2.6.8 and 6.1.1.4'

loop_
_geom_angle_atom_site_label_1
_geom_angle_atom_site_label_2
_geom_angle_atom_site_label_3
_geom_angle_site_symmetry_1
_geom_angle_site_symmetry_3
_geom_angle
_geom_angle_publ_flag
Ta P Li 97 . 180.0 no
Ta P Li 97 97 0.0 no
Li P Li . 97 180.0 no
Ta P Ta 97 169 109.5 yes
Li P Ta . 169 70.5 no
Li P Ta 97 169 109.5 no
Ta P Li 97 73_445 70.5 no
Li P Li . 73_445 109.5 yes
Li P Li 97 73_445 70.5 no
Ta P Li 169 73_445 180.0 no
Ta P Li 97 49_454 70.5 no
Li P Li . 49_454 109.5 no
Li P Li 97 49_454 70.5 no
Ta P Li 169 49_454 70.5 no
Li P Li 73_445 49_454 109.5 no
Ta P Li 97 121 109.5 no
Li P Li . 121 70.5 no
Li P Li 97 121 109.5 no
Ta P Li 169 121 109.5 no
Li P Li 73_445 121 70.5 no
Li P Li 49_454 121 70.5 no
Ta P Li 97 145 109.5 no
Li P Li . 145 70.5 no
Li P Li 97 145 109.5 no
Ta P Li 169 145 109.5 no
Li P Li 73_445 145 70.5 no
Li P Li 49_454 145 180.0 no
Li P Li 121 145 109.5 no
Ta P Li 97 169 109.5 no
Li P Li . 169 70.5 yes
Li P Li 97 169 109.5 no
Ta P Li 169 169 0.0 no
Li P Li 73_445 169 180.0 no
Li P Li 49_454 169 70.5 no
Li P Li 121 169 109.5 no
Li P Li 145 169 109.5 no
Ta P Ta 97 25_544 70.5 yes
Li P Ta . 25_544 109.5 no
Li P Ta 97 25_544 70.5 no
Ta P Ta 169 25_544 70.5 no
Li P Ta 73_445 25_544 109.5 no
Li P Ta 49_454 25_544 109.5 no
Li P Ta 121 25_544 180.0 no
Li P Ta 145 25_544 70.5 no
Li P Ta 169 25_544 70.5 no
Ta P Ta 97 49_454 70.5 no
Li P Ta . 49_454 109.5 no
Li P Ta 97 49_454 70.5 no
Ta P Ta 169 49_454 70.5 no
Li P Ta 73_445 49_454 109.5 no
Li P Ta 49_454 49_454 0.0 no
Li P Ta 121 49_454 70.5 no
Li P Ta 145 49_454 180.0 no
Li P Ta 169 49_454 70.5 no
Ta P Ta 25_544 49_454 109.5 no
P Li P . 73 109.5 no
P Li P . 25 109.5 no
P Li P 73 25 109.5 no
P Li P . 49 109.5 no
P Li P 73 49 109.5 no
P Li P 25 49 109.5 no
P Li Ta . 169_556 125.3 no
P Li Ta 73 169_556 125.3 no
P Li Ta 25 169_556 54.7 no
P Li Ta 49 169_556 54.7 no
P Li Li . 121 54.7 no
P Li Li 73 121 125.3 no
P Li Li 25 121 54.7 no
P Li Li 49 121 125.3 no
Ta Li Li 169_556 121 90.0 no
P Li Li . 121_655 125.3 no
P Li Li 73 121_655 54.7 no
P Li Li 25 121_655 125.3 no
P Li Li 49 121_655 54.7 no
Ta Li Li 169_556 121_655 90.0 no
Li Li Li 121 121_655 180.0 no
P Li Li . 145 54.7 no
P Li Li 73 145 125.3 no
P Li Li 25 145 125.3 no
P Li Li 49 145 54.7 no
Ta Li Li 169_556 145 90.0 no
Li Li Li 121 145 90.0 no
Li Li Li 121_655 145 90.0 no
P Li Li . 145_565 125.3 no
P Li Li 73 145_565 54.7 no
P Li Li 25 145_565 54.7 no
P Li Li 49 145_565 125.3 no
Ta Li Li 169_556 145_565 90.0 no
Li Li Li 121 145_565 90.0 no
Li Li Li 121_655 145_565 90.0 no
Li Li Li 145 145_565 180.0 no
P Li Li . 169 54.7 no
P Li Li 73 169 54.7 no
P Li Li 25 169 125.3 no
P Li Li 49 169 125.3 no
Ta Li Li 169_556 169 180.0 no
Li Li Li 121 169 90.0 no
Li Li Li 121_655 169 90.0 no
Li Li Li 145 169 90.0 no
Li Li Li 145_565 169 90.0 no
P Li Li . 169_556 125.3 no
P Li Li 73 169_556 125.3 no
P Li Li 25 169_556 54.7 no
P Li Li 49 169_556 54.7 no
Ta Li Li 169_556 169_556 0.0 no
Li Li Li 121 169_556 90.0 no
Li Li Li 121_655 169_556 90.0 no
Li Li Li 145 169_556 90.0 no
Li Li Li 145_565 169_556 90.0 no
Li Li Li 169 169_556 180.0 no
P Li Ta . 121 54.7 no
P Li Ta 73 121 125.3 no
P Li Ta 25 121 54.7 no
P Li Ta 49 121 125.3 no
Ta Li Ta 169_556 121 90.0 no
Li Li Ta 121 121 0.0 no
Li Li Ta 121_655 121 180.0 no
Li Li Ta 145 121 90.0 no
Li Li Ta 145_565 121 90.0 no
Li Li Ta 169 121 90.0 no
Li Li Ta 169_556 121 90.0 no

loop_
_geom_bond_atom_site_label_1
_geom_bond_atom_site_label_2
_geom_bond_site_symmetry_2
_geom_bond_distance
_geom_bond_publ_flag
P Ta 97 2.5976(4) yes
P Li . 2.5976(4) yes
P Li 97 2.5976(4) no
P Ta 169 2.5976(4) no
P Li 73_445 2.5976(4) no
P Li 49_454 2.5976(4) no
P Li 121 2.5976(4) no
P Li 145 2.5976(4) no
P Li 169 2.5976(4) no
P Ta 25_544 2.5976(4) no
P Ta 49_454 2.5976(4) no
Li P 73 2.5976(4) no
Li P 25 2.5976(4) no
Li P 49 2.5976(4) no
Li Ta 169_556 2.9995(5) yes
Li Li 121 2.9995(5) yes
Li Li 121_655 2.9995(5) no
Li Li 145 2.9995(5) no
Li Li 145_565 2.9995(5) no
Li Li 169 2.9995(5) no
Li Li 169_556 2.9995(5) no
Li Ta 121 2.9995(5) no
